data_7014171
loop_
_publ_author_name
'Mokuolu, Q. Folashade'
'Duckmanton, Paul A.'
'Hitchcock, Peter B.'
'Wilson, Claire'
'Blake, Alexander J.'
'Shukla, Lena'
'Love, Jason B.'

_publ_section_title
;
 Early-late, mixed-metal compounds supported by amidophosphine ligands.
;
_journal_issue 13
_journal_name_full 'Dalton transactions (Cambridge, England : 2003)'
_journal_page_first 1960
_journal_page_last 1970
_journal_paper_doi 10.1039/b402409e
_journal_year 2004
_chemical_compound_source 'synthesis as described'
_chemical_formula_moiety
;
(C56 H72 Cl2 N2 P2 Pt1 Ti1).3.5(C1 H2 Cl2)
;
_chemical_formula_sum 'C59.5 H79 Cl9 N2 P2 Pt Ti'
_chemical_formula_weight 1446.23
_chemical_name_common
;
[Me2Pt{PPh2C6H4NCHtBu2}2TiCl2].3.5(CH2Cl2)
;
_space_group_IT_number 2
_symmetry_cell_setting triclinic
_symmetry_Int_Tables_number 2
_symmetry_space_group_name_Hall '-P 1'
_symmetry_space_group_name_H-M 'P -1'
_atom_sites_solution_hydrogens geom
_atom_sites_solution_primary direct
_atom_sites_solution_secondary difmap
_audit_conform_dict_location ftp://ftp.iucr.org/cifdics/cif_core.dic
_audit_conform_dict_name cif_core.dic
_audit_conform_dict_version 2.1
_audit_creation_date 2001-09-28T09:17:50-00:00
_audit_creation_method 'WinGX routine CIF_UPDATE'
_cell_angle_alpha 83.286(5)
_cell_angle_beta 68.986(5)
_cell_angle_gamma 69.327(5)
_cell_formula_units_Z 2
_cell_length_a 13.6890(13)
_cell_length_b 16.2783(17)
_cell_length_c 16.5855(15)
_cell_measurement_reflns_used 34973
_cell_measurement_temperature 173(2)
_cell_measurement_theta_max 22.986
_cell_measurement_theta_min 3.705
_cell_measurement_wavelength 0.71073
_cell_volume 3227.7(6)
_computing_cell_refinement 'HKL Scalepack (Otwinowski & Minor 1997)'
_computing_data_reduction 'HKL Denzo and Scalepack (Otwinowski & Minor 1997)'
_computing_molecular_graphics 'Ortep-3 for Windows (Farrugia, 1997)'
_computing_publication_material 'WinGX publication routines (Farrugia, 1999)'
_computing_structure_refinement 'SHELXL-97 (Sheldrick, 1997)'
_computing_structure_solution 'SHELXS-97 (Sheldrick, 1997)'
_diffrn_ambient_temperature 173(2)
_diffrn_measured_fraction_theta_full 0.947
_diffrn_measured_fraction_theta_max 0.947
_diffrn_measurement_device KappaCCD
_diffrn_measurement_method CCD
_diffrn_radiation_monochromator graphite
_diffrn_radiation_probe x-ray
_diffrn_radiation_type MoK\a
_diffrn_radiation_wavelength 0.71073
_diffrn_reflns_av_R_equivalents 0.0513
_diffrn_reflns_av_unetI/netI 0.0791
_diffrn_reflns_limit_h_max 14
_diffrn_reflns_limit_h_min -14
_diffrn_reflns_limit_k_max 17
_diffrn_reflns_limit_k_min -16
_diffrn_reflns_limit_l_max 18
_diffrn_reflns_limit_l_min -18
_diffrn_reflns_number 15526
_diffrn_reflns_theta_full 22.92
_diffrn_reflns_theta_max 22.92
_diffrn_reflns_theta_min 3.73
_exptl_absorpt_coefficient_mu 2.748
_exptl_absorpt_correction_T_max 0.662
_exptl_absorpt_correction_T_min 0.570
_exptl_absorpt_correction_type multi-scan
_exptl_absorpt_process_details
;
[c.f. r.h. blessing, acta cryst. (1995), a51, 33-38]
;
_exptl_crystal_colour red
_exptl_crystal_density_diffrn 1.488
_exptl_crystal_density_method 'not measured'
_exptl_crystal_description prism
_exptl_crystal_F_000 1466
_exptl_crystal_size_max 0.25
_exptl_crystal_size_mid 0.2
_exptl_crystal_size_min 0.1
_refine_diff_density_max 1.755
_refine_diff_density_min -1.304
_refine_diff_density_rms 0.127
_refine_ls_extinction_method none
_refine_ls_goodness_of_fit_ref 1.381
_refine_ls_hydrogen_treatment mixed
_refine_ls_matrix_type full
_refine_ls_number_parameters 659
_refine_ls_number_reflns 8411
_refine_ls_number_restraints 21
_refine_ls_restrained_S_all 1.422
_refine_ls_R_factor_all 0.0751
_refine_ls_R_factor_gt 0.0623
_refine_ls_shift/su_max 0.001
_refine_ls_shift/su_mean 0
_refine_ls_structure_factor_coef Fsqd
_refine_ls_weighting_details 'calc w=1/[\s^2^(Fo^2^)+(0.0732P)^2^+0.0000P] where P=(Fo^2^+2Fc^2^)/3'
_refine_ls_weighting_scheme calc
_refine_ls_wR_factor_gt 0.1633
_refine_ls_wR_factor_ref 0.1703
_reflns_number_gt 7141
_reflns_number_total 8411
_reflns_threshold_expression >2sigma(I)
_cod_data_source_file b402409e.txt
_cod_data_source_block sep2301
_cod_original_cell_volume 3227.7(5)
_cod_original_sg_symbol_H-M P-1
_cod_original_formula_sum 'C59.50 H79 Cl9 N2 P2 Pt Ti'
_cod_database_code 7014171

loop_
_symmetry_equiv_pos_as_xyz
'x, y, z'
'-x, -y, -z'

loop_
_atom_site_label
_atom_site_type_symbol
_atom_site_fract_x
_atom_site_fract_y
_atom_site_fract_z
_atom_site_U_iso_or_equiv
_atom_site_adp_type
_atom_site_occupancy
_atom_site_symmetry_multiplicity
_atom_site_calc_flag
_atom_site_refinement_flags
_atom_site_disorder_assembly
_atom_site_disorder_group
Pt Pt 0.54657(3) 0.73842(3) 0.57043(2) 0.04561(18) Uani 1 1 d . . .
Ti Ti 0.48797(13) 0.74879(11) 1.04765(10) 0.0390(4) Uani 1 1 d . . .
Cl1 Cl 0.4673(2) 0.63760(18) 1.13956(16) 0.0597(7) Uani 1 1 d . . .
Cl2 Cl 0.4949(2) 0.84649(18) 1.13006(16) 0.0577(7) Uani 1 1 d . . .
P1 P 0.4018(2) 0.82790(16) 0.67752(14) 0.0406(6) Uani 1 1 d . . .
P2 P 0.6890(2) 0.72040(17) 0.61993(14) 0.0431(6) Uani 1 1 d . . .
N1 N 0.3610(6) 0.8015(5) 1.0147(4) 0.0357(17) Uani 1 1 d . . .
N2 N 0.6244(5) 0.7094(5) 0.9572(4) 0.0365(17) Uani 1 1 d . . .
C1 C 0.3962(7) 0.7747(6) 0.7831(5) 0.037(2) Uani 1 1 d . . .
C2 C 0.3767(7) 0.8154(6) 0.8582(6) 0.038(2) Uani 1 1 d . . .
H2 H 0.3648 0.8765 0.8589 0.045 Uiso 1 1 calc R . .
C3 C 0.3745(7) 0.7659(6) 0.9340(5) 0.034(2) Uani 1 1 d . . .
C4 C 0.3968(7) 0.6755(6) 0.9305(6) 0.038(2) Uani 1 1 d . . .
H4 H 0.3986 0.641 0.9806 0.046 Uiso 1 1 calc R . .
C5 C 0.4165(7) 0.6356(6) 0.8535(6) 0.046(2) Uani 1 1 d . . .
H5 H 0.4303 0.5743 0.8516 0.055 Uiso 1 1 calc R . .
C6 C 0.4160(7) 0.6847(6) 0.7808(6) 0.045(2) Uani 1 1 d . . .
H6 H 0.4292 0.6575 0.7285 0.054 Uiso 1 1 calc R . .
C7 C 0.4019(8) 0.9393(6) 0.6821(6) 0.045(2) Uani 1 1 d . . .
C8 C 0.3191(9) 1.0011(7) 0.7453(6) 0.051(3) Uani 1 1 d . . .
H8 H 0.261 0.9843 0.7872 0.062 Uiso 1 1 calc R . .
C9 C 0.3196(11) 1.0853(7) 0.7484(7) 0.069(3) Uani 1 1 d . . .
H9 H 0.2663 1.1248 0.7939 0.083 Uiso 1 1 calc R . .
C10 C 0.4019(11) 1.1106(8) 0.6819(8) 0.070(3) Uani 1 1 d . . .
H10 H 0.4044 1.1682 0.6816 0.083 Uiso 1 1 calc R . .
C11 C 0.4782(10) 1.0518(8) 0.6175(7) 0.061(3) Uani 1 1 d . . .
H11 H 0.5308 1.0709 0.5716 0.073 Uiso 1 1 calc R . .
C12 C 0.4818(9) 0.9661(7) 0.6166(6) 0.049(2) Uani 1 1 d . . .
H12 H 0.5376 0.9263 0.5723 0.058 Uiso 1 1 calc R . .
C13 C 0.2580(8) 0.8522(7) 0.6786(6) 0.047(2) Uani 1 1 d . . .
C14 C 0.1886(9) 0.8127(9) 0.7330(7) 0.070(3) Uani 1 1 d . . .
H14 H 0.2116 0.7728 0.7746 0.083 Uiso 1 1 calc R . .
C15 C 0.0843(11) 0.8295(10) 0.7290(9) 0.086(4) Uani 1 1 d . . .
H15 H 0.0371 0.8 0.7672 0.103 Uiso 1 1 calc R . .
C16 C 0.0474(10) 0.8881(9) 0.6707(8) 0.073(3) Uani 1 1 d . . .
H16 H -0.0251 0.901 0.669 0.088 Uiso 1 1 calc R . .
C17 C 0.1195(10) 0.9271(8) 0.6153(8) 0.069(3) Uani 1 1 d . . .
H17 H 0.0982 0.9657 0.5723 0.082 Uiso 1 1 calc R . .
C18 C 0.2213(9) 0.9111(8) 0.6211(7) 0.064(3) Uani 1 1 d . . .
H18 H 0.268 0.9417 0.5842 0.077 Uiso 1 1 calc R . .
C19 C 0.2545(7) 0.8653(6) 1.0696(6) 0.049(2) Uani 1 1 d . . .
H19 H 0.2703 0.8643 1.1242 0.059 Uiso 1 1 calc R . .
C20 C 0.2334(7) 0.9648(6) 1.0440(6) 0.042(2) Uani 1 1 d . . .
C21 C 0.1815(10) 1.0215(8) 1.1259(7) 0.068(3) Uani 1 1 d . . .
H21A H 0.1106 1.0137 1.1609 0.102 Uiso 1 1 calc R . .
H21B H 0.1687 1.0833 1.11 0.102 Uiso 1 1 calc R . .
H21C H 0.2318 1.0037 1.1592 0.102 Uiso 1 1 calc R . .
C22 C 0.1574(8) 0.9990(7) 0.9889(7) 0.060(3) Uani 1 1 d . . .
H22A H 0.1898 0.9633 0.936 0.09 Uiso 1 1 calc R . .
H22B H 0.1503 1.0603 0.9737 0.09 Uiso 1 1 calc R . .
H22C H 0.0839 0.995 1.022 0.09 Uiso 1 1 calc R . .
C23 C 0.3426(7) 0.9812(6) 0.9939(6) 0.046(2) Uani 1 1 d . . .
H23A H 0.3799 0.9465 0.9402 0.068 Uiso 1 1 calc R . .
H23B H 0.3907 0.964 1.0291 0.068 Uiso 1 1 calc R . .
H23C H 0.3273 1.0438 0.9802 0.068 Uiso 1 1 calc R . .
C24 C 0.1544(7) 0.8263(6) 1.1023(6) 0.047(2) Uani 1 1 d . . .
C25 C 0.1199(8) 0.8106(8) 1.0255(7) 0.062(3) Uani 1 1 d . . .
H25A H 0.0964 0.8664 0.9966 0.094 Uiso 1 1 calc R . .
H25B H 0.0585 0.7872 1.0483 0.094 Uiso 1 1 calc R . .
H25C H 0.1836 0.7686 0.984 0.094 Uiso 1 1 calc R . .
C26 C 0.0511(9) 0.8868(8) 1.1683(7) 0.070(3) Uani 1 1 d . . .
H26A H 0.0258 0.9439 1.1421 0.106 Uiso 1 1 calc R . .
H26B H 0.0689 0.8946 1.2185 0.106 Uiso 1 1 calc R . .
H26C H -0.0078 0.8606 1.1867 0.106 Uiso 1 1 calc R . .
C27 C 0.1902(9) 0.7393(8) 1.1441(8) 0.069(3) Uani 1 1 d . . .
H27A H 0.2566 0.6993 1.1026 0.104 Uiso 1 1 calc R . .
H27B H 0.1303 0.7143 1.1623 0.104 Uiso 1 1 calc R . .
H27C H 0.2072 0.7475 1.1946 0.104 Uiso 1 1 calc R . .
C28 C 0.6626(7) 0.7675(6) 0.7247(5) 0.036(2) Uani 1 1 d . . .
C29 C 0.6582(7) 0.7184(6) 0.7991(5) 0.037(2) Uani 1 1 d . . .
H29 H 0.6739 0.6569 0.7961 0.045 Uiso 1 1 calc R . .
C30 C 0.6316(6) 0.7566(5) 0.8769(5) 0.0323(19) Uani 1 1 d . . .
C31 C 0.6066(7) 0.8470(5) 0.8816(5) 0.0343(19) Uani 1 1 d . . .
H31 H 0.5859 0.8743 0.9356 0.041 Uiso 1 1 calc R . .
C32 C 0.6121(7) 0.8977(6) 0.8068(6) 0.044(2) Uani 1 1 d . . .
H32 H 0.5955 0.9593 0.8098 0.052 Uiso 1 1 calc R . .
C33 C 0.6417(7) 0.8572(6) 0.7290(6) 0.042(2) Uani 1 1 d . . .
H33 H 0.6478 0.891 0.6778 0.051 Uiso 1 1 calc R . .
C34 C 0.7661(9) 0.6033(6) 0.6302(6) 0.053(3) Uani 1 1 d . . .
C35 C 0.7052(10) 0.5471(8) 0.6651(7) 0.067(3) Uani 1 1 d . . .
H35 H 0.6264 0.5703 0.6842 0.081 Uiso 1 1 calc R . .
C36 C 0.7566(12) 0.4593(8) 0.6726(8) 0.078(4) Uani 1 1 d . . .
H36 H 0.7134 0.4218 0.6951 0.094 Uiso 1 1 calc R . .
C37 C 0.8705(13) 0.4249(9) 0.6476(8) 0.082(4) Uani 1 1 d . . .
H37 H 0.9059 0.364 0.6543 0.098 Uiso 1 1 calc R . .
C38 C 0.9338(10) 0.4791(8) 0.6127(7) 0.071(3) Uani 1 1 d . . .
H38 H 1.0125 0.4552 0.5946 0.085 Uiso 1 1 calc R . .
C39 C 0.8828(9) 0.5667(7) 0.6045(7) 0.059(3) Uani 1 1 d . . .
H39 H 0.9266 0.6036 0.5811 0.071 Uiso 1 1 calc R . .
C40 C 0.7929(7) 0.7687(6) 0.5471(5) 0.045(2) Uani 1 1 d . . .
C41 C 0.7805(8) 0.8035(7) 0.4688(6) 0.057(3) Uani 1 1 d . . .
H41 H 0.7197 0.8028 0.4544 0.068 Uiso 1 1 calc R . .
C42 C 0.8592(9) 0.8396(8) 0.4112(7) 0.066(3) Uani 1 1 d . . .
H42 H 0.8512 0.864 0.3581 0.079 Uiso 1 1 calc R . .
C43 C 0.9449(9) 0.8392(8) 0.4321(7) 0.069(3) Uani 1 1 d . . .
H43 H 0.9994 0.8611 0.392 0.083 Uiso 1 1 calc R . .
C44 C 0.9567(9) 0.8077(8) 0.5102(7) 0.066(3) Uani 1 1 d . . .
H44 H 1.0167 0.8104 0.5245 0.079 Uiso 1 1 calc R . .
C45 C 0.8784(8) 0.7710(7) 0.5691(6) 0.057(3) Uani 1 1 d . . .
H45 H 0.8858 0.7486 0.6229 0.069 Uiso 1 1 calc R . .
C46 C 0.7248(7) 0.6399(6) 0.9700(6) 0.043(2) Uani 1 1 d . . .
H46 H 0.6989 0.6324 1.0341 0.052 Uiso 1 1 calc R . .
C47 C 0.7539(7) 0.5447(6) 0.9366(6) 0.042(2) Uani 1 1 d . . .
C48 C 0.7884(8) 0.4759(7) 1.0028(7) 0.057(3) Uani 1 1 d . . .
H48A H 0.7312 0.4911 1.06 0.086 Uiso 1 1 calc R . .
H48B H 0.8592 0.4753 1.005 0.086 Uiso 1 1 calc R . .
H48C H 0.7967 0.4176 0.9853 0.086 Uiso 1 1 calc R . .
C49 C 0.8433(8) 0.5197(7) 0.8491(7) 0.061(3) Uani 1 1 d . . .
H49A H 0.911 0.5272 0.8496 0.092 Uiso 1 1 calc R . .
H49B H 0.818 0.5574 0.805 0.092 Uiso 1 1 calc R . .
H49C H 0.8589 0.4582 0.8361 0.092 Uiso 1 1 calc R . .
C50 C 0.6503(7) 0.5320(6) 0.9315(6) 0.046(2) Uani 1 1 d . . .
H50A H 0.5899 0.5478 0.9872 0.069 Uiso 1 1 calc R . .
H50B H 0.6675 0.4704 0.9177 0.069 Uiso 1 1 calc R . .
H50C H 0.6273 0.5696 0.8863 0.069 Uiso 1 1 calc R . .
C51 C 0.8235(8) 0.6771(6) 0.9547(7) 0.054(3) Uani 1 1 d . . .
C52 C 0.8774(8) 0.7043(7) 0.8613(7) 0.062(3) Uani 1 1 d . . .
H52A H 0.9076 0.6536 0.8224 0.093 Uiso 1 1 calc R . .
H52B H 0.9375 0.725 0.8589 0.093 Uiso 1 1 calc R . .
H52C H 0.8214 0.7515 0.8435 0.093 Uiso 1 1 calc R . .
C53 C 0.9187(8) 0.6094(7) 0.9828(7) 0.062(3) Uani 1 1 d . . .
H53A H 0.9496 0.5556 0.9481 0.093 Uiso 1 1 calc R . .
H53B H 0.8892 0.5958 1.044 0.093 Uiso 1 1 calc R . .
H53C H 0.9773 0.6344 0.9738 0.093 Uiso 1 1 calc R . .
C54 C 0.7798(9) 0.7590(6) 1.0097(8) 0.061(3) Uani 1 1 d . . .
H54A H 0.7446 0.7458 1.0702 0.091 Uiso 1 1 calc R . .
H54B H 0.7251 0.8054 0.9898 0.091 Uiso 1 1 calc R . .
H54C H 0.8415 0.7788 1.0048 0.091 Uiso 1 1 calc R . .
C55 C 0.6750(8) 0.6455(7) 0.4689(5) 0.050(3) Uani 1 1 d . . .
C56 C 0.4351(7) 0.7421(6) 0.5038(5) 0.034(2) Uani 1 1 d . . .
C57 C 0.8262(11) 0.6102(10) 1.2456(11) 0.108(5) Uiso 1 1 d D A 1
H57A H 0.8148 0.5941 1.3069 0.13 Uiso 1 1 calc R A 1
H57B H 0.8752 0.5568 1.2098 0.13 Uiso 1 1 calc R A 1
C58 C 1.3129(14) 0.8492(8) 0.3491(13) 0.134(6) Uiso 1 1 d D B 1
H58A H 1.3602 0.8345 0.3856 0.16 Uiso 1 1 calc R B 1
H58B H 1.3626 0.8431 0.2881 0.16 Uiso 1 1 calc R B 1
C59 C 1.238(2) 0.594(3) 0.6542(12) 0.277(18) Uiso 1 1 d D C 1
H59A H 1.2995 0.539 0.6298 0.333 Uiso 1 1 calc R C 1
H59B H 1.2644 0.644 0.6318 0.333 Uiso 1 1 calc R C 1
Cl3 Cl 0.6973(3) 0.6475(3) 1.2296(2) 0.1180(15) Uani 1 1 d D A 1
Cl4 Cl 0.8911(4) 0.6888(3) 1.2189(4) 0.158(2) Uani 1 1 d D A 1
Cl5 Cl 1.2446(5) 0.7733(6) 0.3685(6) 0.270(6) Uani 1 1 d D B 1
Cl6 Cl 1.2278(6) 0.9580(6) 0.3686(5) 0.237(5) Uani 1 1 d D B 1
Cl7 Cl 1.1224(6) 0.6035(4) 0.6226(6) 0.212(4) Uani 1 1 d D C 1
Cl8 Cl 1.1950(7) 0.5924(5) 0.7692(6) 0.221(3) Uani 1 1 d D C 1
Cl9 Cl 1.4872(8) 0.4679(7) 0.6638(6) 0.126(3) Uani 0.5 1 d PD D 1
Cl10 Cl 1.5 0.5 0.5 0.48(2) Uani 1 2 d SD E 1

loop_
_atom_site_aniso_label
_atom_site_aniso_U_11
_atom_site_aniso_U_22
_atom_site_aniso_U_33
_atom_site_aniso_U_23
_atom_site_aniso_U_13
_atom_site_aniso_U_12
Pt 0.0550(3) 0.0521(3) 0.0335(2) 0.00552(17) -0.01291(19) -0.0263(2)
Ti 0.0409(9) 0.0406(10) 0.0321(8) 0.0092(7) -0.0124(8) -0.0127(8)
Cl1 0.0571(15) 0.0607(17) 0.0451(13) 0.0264(13) -0.0112(12) -0.0151(13)
Cl2 0.0616(16) 0.0629(17) 0.0499(14) -0.0038(12) -0.0251(13) -0.0147(13)
P1 0.0482(14) 0.0451(15) 0.0326(12) 0.0101(11) -0.0131(11) -0.0242(12)
P2 0.0488(14) 0.0470(15) 0.0311(12) 0.0080(11) -0.0086(11) -0.0207(12)
N1 0.038(4) 0.037(4) 0.037(4) 0.011(3) -0.015(3) -0.020(3)
N2 0.036(4) 0.035(4) 0.041(4) 0.016(3) -0.017(3) -0.016(3)
C1 0.039(5) 0.033(5) 0.037(5) 0.008(4) -0.008(4) -0.017(4)
C2 0.037(5) 0.031(5) 0.047(5) 0.015(4) -0.016(4) -0.017(4)
C3 0.032(5) 0.042(6) 0.034(5) 0.012(4) -0.013(4) -0.020(4)
C4 0.040(5) 0.038(6) 0.040(5) 0.011(4) -0.014(4) -0.019(4)
C5 0.048(5) 0.033(5) 0.053(6) 0.013(5) -0.012(5) -0.020(4)
C6 0.046(5) 0.048(6) 0.040(5) 0.002(5) -0.008(5) -0.023(5)
C7 0.054(6) 0.053(6) 0.037(5) 0.012(5) -0.025(5) -0.023(5)
C8 0.063(6) 0.053(7) 0.041(5) 0.023(5) -0.023(5) -0.023(5)
C9 0.108(9) 0.038(7) 0.062(7) 0.008(5) -0.035(7) -0.023(6)
C10 0.097(9) 0.053(7) 0.079(8) 0.021(7) -0.044(8) -0.041(7)
C11 0.075(8) 0.068(8) 0.057(7) 0.025(6) -0.034(6) -0.041(7)
C12 0.068(6) 0.048(6) 0.042(5) 0.024(5) -0.026(5) -0.034(5)
C13 0.059(6) 0.053(6) 0.044(5) 0.015(5) -0.026(5) -0.030(5)
C14 0.050(6) 0.094(9) 0.075(8) 0.035(7) -0.032(6) -0.035(6)
C15 0.071(8) 0.098(11) 0.094(10) 0.029(8) -0.027(8) -0.045(8)
C16 0.060(7) 0.091(10) 0.071(8) -0.013(7) -0.019(7) -0.027(7)
C17 0.078(8) 0.066(8) 0.066(7) 0.002(6) -0.036(7) -0.017(6)
C18 0.056(7) 0.072(8) 0.077(8) 0.023(6) -0.035(6) -0.029(6)
C19 0.039(5) 0.045(6) 0.045(5) 0.007(5) 0.002(5) -0.011(5)
C20 0.040(5) 0.038(5) 0.045(5) 0.005(4) -0.010(4) -0.014(4)
C21 0.079(8) 0.059(7) 0.059(7) -0.001(6) -0.005(6) -0.034(6)
C22 0.039(5) 0.067(7) 0.068(7) 0.029(6) -0.021(5) -0.017(5)
C23 0.054(6) 0.042(6) 0.049(5) 0.010(5) -0.024(5) -0.023(5)
C24 0.041(5) 0.047(6) 0.043(5) 0.010(5) -0.005(5) -0.016(5)
C25 0.045(6) 0.068(8) 0.081(8) 0.010(6) -0.027(6) -0.026(5)
C26 0.052(6) 0.073(8) 0.067(7) 0.005(6) 0.011(6) -0.030(6)
C27 0.059(7) 0.068(8) 0.077(8) 0.027(7) -0.013(6) -0.037(6)
C28 0.030(4) 0.032(5) 0.041(5) -0.003(4) -0.008(4) -0.009(4)
C29 0.038(5) 0.037(5) 0.039(5) 0.010(4) -0.011(4) -0.020(4)
C30 0.032(4) 0.035(5) 0.032(5) 0.010(4) -0.013(4) -0.016(4)
C31 0.038(5) 0.031(5) 0.034(5) 0.005(4) -0.014(4) -0.013(4)
C32 0.052(6) 0.038(6) 0.049(6) 0.014(5) -0.020(5) -0.026(5)
C33 0.047(5) 0.043(6) 0.037(5) 0.011(4) -0.013(4) -0.020(5)
C34 0.080(8) 0.042(6) 0.032(5) 0.001(4) -0.010(5) -0.024(6)
C35 0.070(7) 0.051(7) 0.067(7) 0.014(6) -0.010(6) -0.023(6)
C36 0.095(10) 0.053(8) 0.078(8) 0.006(7) -0.014(8) -0.032(7)
C37 0.108(11) 0.053(8) 0.057(7) 0.010(6) -0.014(8) -0.011(8)
C38 0.067(7) 0.055(8) 0.058(7) 0.000(6) -0.007(6) 0.002(6)
C39 0.053(7) 0.061(8) 0.053(6) 0.010(5) -0.014(5) -0.014(6)
C40 0.044(5) 0.055(6) 0.033(5) 0.012(4) -0.006(4) -0.026(5)
C41 0.052(6) 0.067(7) 0.041(5) 0.020(5) -0.008(5) -0.021(5)
C42 0.061(7) 0.091(9) 0.044(6) 0.025(6) -0.012(6) -0.036(7)
C43 0.051(7) 0.082(9) 0.050(6) 0.019(6) 0.012(6) -0.030(6)
C44 0.051(6) 0.087(9) 0.063(7) 0.015(6) -0.020(6) -0.031(6)
C45 0.059(6) 0.067(7) 0.050(6) 0.021(5) -0.022(6) -0.028(6)
C46 0.040(5) 0.049(6) 0.036(5) 0.018(4) -0.013(4) -0.015(4)
C47 0.039(5) 0.040(6) 0.043(5) 0.009(4) -0.009(4) -0.014(4)
C48 0.047(6) 0.047(6) 0.077(7) 0.018(6) -0.027(6) -0.015(5)
C49 0.054(6) 0.042(6) 0.070(7) -0.002(5) -0.010(6) -0.006(5)
C50 0.051(6) 0.043(6) 0.054(6) 0.024(5) -0.029(5) -0.025(5)
C51 0.043(5) 0.043(6) 0.083(7) 0.031(6) -0.034(6) -0.019(5)
C52 0.048(6) 0.063(7) 0.077(7) 0.024(6) -0.019(6) -0.030(5)
C53 0.056(6) 0.067(8) 0.083(8) 0.029(6) -0.046(6) -0.029(6)
C54 0.068(7) 0.038(6) 0.095(8) 0.010(6) -0.050(7) -0.019(5)
C55 0.053(6) 0.076(7) 0.006(4) -0.014(4) 0.012(4) -0.023(5)
C56 0.042(5) 0.050(6) 0.026(4) -0.005(4) -0.023(4) -0.020(4)
Cl3 0.105(3) 0.149(4) 0.078(2) 0.007(2) -0.031(2) -0.017(3)
Cl4 0.128(4) 0.113(4) 0.233(6) -0.031(4) -0.091(4) 0.002(3)
Cl5 0.091(3) 0.370(12) 0.356(11) -0.232(10) -0.015(5) -0.075(5)
Cl6 0.155(5) 0.276(9) 0.210(7) 0.160(7) -0.046(5) -0.057(6)
Cl7 0.176(6) 0.137(5) 0.368(11) 0.009(6) -0.172(7) -0.028(4)
Cl8 0.219(8) 0.162(6) 0.299(11) -0.002(7) -0.106(8) -0.063(6)
Cl9 0.131(7) 0.135(8) 0.130(7) -0.004(6) -0.034(6) -0.073(6)
Cl10 0.270(17) 0.129(10) 0.84(5) -0.058(18) 0.10(2) -0.102(11)

loop_
_atom_type_symbol
_atom_type_description
_atom_type_scat_dispersion_real
_atom_type_scat_dispersion_imag
_atom_type_scat_source
C C 0.0033 0.0016 'International Tables Vol C Tables 4.2.6.8 and 6.1.1.4'
H H 0 0 'International Tables Vol C Tables 4.2.6.8 and 6.1.1.4'
Cl Cl 0.1484 0.1585 'International Tables Vol C Tables 4.2.6.8 and 6.1.1.4'
N N 0.0061 0.0033 'International Tables Vol C Tables 4.2.6.8 and 6.1.1.4'
P P 0.1023 0.0942 'International Tables Vol C Tables 4.2.6.8 and 6.1.1.4'
Pt Pt -1.7033 8.3905 'International Tables Vol C Tables 4.2.6.8 and 6.1.1.4'
Ti Ti 0.2776 0.4457 'International Tables Vol C Tables 4.2.6.8 and 6.1.1.4'

loop_
_geom_angle_atom_site_label_1
_geom_angle_atom_site_label_2
_geom_angle_atom_site_label_3
_geom_angle
_geom_angle_site_symmetry_1
_geom_angle_site_symmetry_3
_geom_angle_publ_flag
C56 Pt C55 85.8(3) . . ?
C56 Pt P1 90.5(2) . . ?
C55 Pt P1 174.6(3) . . ?
C56 Pt P2 169.8(2) . . ?
C55 Pt P2 84.1(3) . . ?
P1 Pt P2 99.73(8) . . ?
N2 Ti N1 116.1(3) . . ?
N2 Ti Cl1 109.4(2) . . ?
N1 Ti Cl1 110.5(2) . . ?
N2 Ti Cl2 109.0(2) . . ?
N1 Ti Cl2 108.1(2) . . ?
Cl1 Ti Cl2 102.85(11) . . ?
C7 P1 C1 109.5(4) . . ?
C7 P1 C13 100.0(4) . . ?
C1 P1 C13 102.2(4) . . ?
C7 P1 Pt 116.2(3) . . ?
C1 P1 Pt 109.2(3) . . ?
C13 P1 Pt 118.6(3) . . ?
C28 P2 C34 102.8(4) . . ?
C28 P2 C40 100.6(4) . . ?
C34 P2 C40 106.2(5) . . ?
C28 P2 Pt 121.1(3) . . ?
C34 P2 Pt 111.9(3) . . ?
C40 P2 Pt 112.6(3) . . ?
C3 N1 C19 123.4(7) . . ?
C3 N1 Ti 112.0(5) . . ?
C19 N1 Ti 124.3(6) . . ?
C30 N2 C46 121.5(7) . . ?
C30 N2 Ti 116.1(5) . . ?
C46 N2 Ti 122.1(5) . . ?
C2 C1 C6 120.8(8) . . ?
C2 C1 P1 126.1(6) . . ?
C6 C1 P1 113.1(7) . . ?
C1 C2 C3 119.6(8) . . ?
C4 C3 C2 119.1(8) . . ?
C4 C3 N1 116.9(7) . . ?
C2 C3 N1 123.7(8) . . ?
C5 C4 C3 120.2(8) . . ?
C6 C5 C4 120.1(9) . . ?
C5 C6 C1 120.2(9) . . ?
C12 C7 C8 118.8(9) . . ?
C12 C7 P1 118.5(8) . . ?
C8 C7 P1 122.5(7) . . ?
C9 C8 C7 122.2(9) . . ?
C8 C9 C10 117.8(11) . . ?
C11 C10 C9 119.7(10) . . ?
C10 C11 C12 122.7(10) . . ?
C11 C12 C7 118.6(10) . . ?
C14 C13 C18 118.3(9) . . ?
C14 C13 P1 122.5(7) . . ?
C18 C13 P1 119.2(7) . . ?
C13 C14 C15 120.7(10) . . ?
C16 C15 C14 121.2(11) . . ?
C17 C16 C15 117.3(11) . . ?
C18 C17 C16 120.7(11) . . ?
C17 C18 C13 121.7(10) . . ?
N1 C19 C20 115.8(7) . . ?
N1 C19 C24 112.7(8) . . ?
C20 C19 C24 120.8(7) . . ?
C23 C20 C21 105.7(8) . . ?
C23 C20 C22 107.6(7) . . ?
C21 C20 C22 108.5(9) . . ?
C23 C20 C19 111.2(7) . . ?
C21 C20 C19 109.4(7) . . ?
C22 C20 C19 114.0(8) . . ?
C27 C24 C26 108.1(8) . . ?
C27 C24 C25 107.5(9) . . ?
C26 C24 C25 107.7(8) . . ?
C27 C24 C19 109.2(8) . . ?
C26 C24 C19 112.0(8) . . ?
C25 C24 C19 112.2(7) . . ?
C29 C28 C33 119.1(8) . . ?
C29 C28 P2 123.0(7) . . ?
C33 C28 P2 117.9(6) . . ?
C30 C29 C28 121.4(8) . . ?
C29 C30 C31 119.3(7) . . ?
C29 C30 N2 124.3(8) . . ?
C31 C30 N2 116.4(7) . . ?
C30 C31 C32 120.2(8) . . ?
C33 C32 C31 119.2(8) . . ?
C32 C33 C28 120.7(8) . . ?
C35 C34 C39 117.7(10) . . ?
C35 C34 P2 118.0(8) . . ?
C39 C34 P2 124.4(8) . . ?
C36 C35 C34 121.3(11) . . ?
C35 C36 C37 120.3(12) . . ?
C36 C37 C38 120.0(11) . . ?
C39 C38 C37 120.0(11) . . ?
C38 C39 C34 120.9(10) . . ?
C45 C40 C41 120.6(8) . . ?
C45 C40 P2 121.2(7) . . ?
C41 C40 P2 118.2(7) . . ?
C40 C41 C42 119.6(10) . . ?
C43 C42 C41 119.4(9) . . ?
C42 C43 C44 121.8(9) . . ?
C43 C44 C45 119.6(10) . . ?
C40 C45 C44 118.8(9) . . ?
N2 C46 C47 116.7(7) . . ?
N2 C46 C51 111.9(7) . . ?
C47 C46 C51 118.8(8) . . ?
C49 C47 C50 106.9(8) . . ?
C49 C47 C48 108.4(8) . . ?
C50 C47 C48 104.5(7) . . ?
C49 C47 C46 115.8(7) . . ?
C50 C47 C46 110.6(7) . . ?
C48 C47 C46 110.1(8) . . ?
C54 C51 C52 105.6(8) . . ?
C54 C51 C53 107.1(9) . . ?
C52 C51 C53 107.0(8) . . ?
C54 C51 C46 109.2(8) . . ?
C52 C51 C46 116.1(8) . . ?
C53 C51 C46 111.2(7) . . ?
Cl4 C57 Cl3 112.3(8) . . ?
Cl6 C58 Cl5 115.5(10) . . ?
Cl8 C59 Cl7 108.9(12) . . ?

loop_
_geom_bond_atom_site_label_1
_geom_bond_atom_site_label_2
_geom_bond_distance
_geom_bond_site_symmetry_2
_geom_bond_publ_flag
Pt C56 2.164(7) . ?
Pt C55 2.193(9) . ?
Pt P1 2.290(3) . ?
Pt P2 2.291(2) . ?
Ti N2 1.876(7) . ?
Ti N1 1.891(7) . ?
Ti Cl1 2.255(3) . ?
Ti Cl2 2.262(3) . ?
P1 C7 1.824(10) . ?
P1 C1 1.849(8) . ?
P1 C13 1.860(9) . ?
P2 C28 1.844(9) . ?
P2 C34 1.846(10) . ?
P2 C40 1.853(8) . ?
N1 C3 1.445(11) . ?
N1 C19 1.494(12) . ?
N2 C30 1.446(10) . ?
N2 C46 1.507(11) . ?
C1 C2 1.374(13) . ?
C1 C6 1.394(13) . ?
C2 C3 1.409(11) . ?
C3 C4 1.398(12) . ?
C4 C5 1.395(13) . ?
C5 C6 1.367(12) . ?
C7 C12 1.394(13) . ?
C7 C8 1.409(14) . ?
C8 C9 1.380(15) . ?
C9 C10 1.409(16) . ?
C10 C11 1.371(17) . ?
C11 C12 1.380(15) . ?
C13 C14 1.346(13) . ?
C13 C18 1.369(13) . ?
C14 C15 1.380(16) . ?
C15 C16 1.377(17) . ?
C16 C17 1.370(16) . ?
C17 C18 1.362(15) . ?
C19 C20 1.577(13) . ?
C19 C24 1.604(12) . ?
C20 C23 1.528(12) . ?
C20 C21 1.529(14) . ?
C20 C22 1.543(13) . ?
C24 C27 1.500(14) . ?
C24 C26 1.525(15) . ?
C24 C25 1.582(14) . ?
C28 C29 1.384(11) . ?
C28 C33 1.392(12) . ?
C29 C30 1.370(12) . ?
C30 C31 1.393(12) . ?
C31 C32 1.400(11) . ?
C32 C33 1.378(13) . ?
C34 C35 1.391(14) . ?
C34 C39 1.411(14) . ?
C35 C36 1.365(16) . ?
C36 C37 1.376(18) . ?
C37 C38 1.387(17) . ?
C38 C39 1.364(15) . ?
C40 C45 1.359(13) . ?
C40 C41 1.397(12) . ?
C41 C42 1.413(13) . ?
C42 C43 1.334(16) . ?
C43 C44 1.379(15) . ?
C44 C45 1.422(14) . ?
C46 C47 1.573(13) . ?
C46 C51 1.597(12) . ?
C47 C49 1.510(13) . ?
C47 C50 1.536(12) . ?
C47 C48 1.547(12) . ?
C51 C54 1.516(15) . ?
C51 C52 1.547(14) . ?
C51 C53 1.559(12) . ?
C57 Cl4 1.734(12) . ?
C57 Cl3 1.759(12) . ?
C58 Cl6 1.733(13) . ?
C58 Cl5 1.735(13) . ?
C59 Cl8 1.784(16) . ?
C59 Cl7 1.786(16) . ?
